data_7005598
loop_
_publ_author_name
'Hoffart, Dennis J.'
'Habermehl, Nicolle C.'
'Loeb, Stephen J.'

_publ_section_title
;
 4,4'-Bipyridine-N-monoxide. A hybrid ligand for building networks
 using a combination of metal-ligand and hydrogen-bonding interactions.
;
_journal_issue 27
_journal_name_full 'Dalton transactions (Cambridge, England : 2003)'
_journal_page_first 2870
_journal_page_last 2875
_journal_paper_doi 10.1039/b703456c
_journal_year 2007
_chemical_formula_sum 'C41.33 H42 B0.67 F6.67 N8 O18 Pd S1.33'
_chemical_formula_weight 1187.28
_chemical_name_systematic
;
?
;
_space_group_IT_number 2
_symmetry_cell_setting triclinic
_symmetry_space_group_name_Hall '-P 1'
_symmetry_space_group_name_H-M 'P -1'
_atom_sites_solution_hydrogens geom
_atom_sites_solution_primary direct
_atom_sites_solution_secondary difmap
_audit_creation_method SHELXL-97
_cell_angle_alpha 63.191(2)
_cell_angle_beta 64.445(2)
_cell_angle_gamma 82.821(2)
_cell_formula_units_Z 6
_cell_length_a 20.6240(18)
_cell_length_b 21.3105(19)
_cell_length_c 22.366(2)
_cell_measurement_temperature 173(2)
_cell_measurement_theta_max 28.5
_cell_measurement_theta_min 1.5
_cell_volume 7885.5(12)
_computing_cell_refinement 'Bruker SAINT'
_computing_data_collection 'Bruker SMART'
_computing_data_reduction 'Bruker SHELXTL XPREP'
_computing_molecular_graphics 'Bruker SHELXTL XP'
_computing_publication_material 'Bruker SHELXTL XCIF'
_computing_structure_refinement 'SHELXL-97 (Sheldrick, 1997)'
_computing_structure_solution 'SHELXS-97 (Sheldrick, 1997)'
_diffrn_ambient_temperature 173(2)
_diffrn_measured_fraction_theta_full 0.997
_diffrn_measured_fraction_theta_max 0.997
_diffrn_measurement_device_type 'Bruker APEX CCD'
_diffrn_measurement_method 'hemisphere scans'
_diffrn_radiation_monochromator graphite
_diffrn_radiation_source 'fine-focus sealed tube'
_diffrn_radiation_type MoK\a
_diffrn_radiation_wavelength 0.71073
_diffrn_reflns_av_R_equivalents 0.0413
_diffrn_reflns_av_sigmaI/netI 0.0602
_diffrn_reflns_limit_h_max 24
_diffrn_reflns_limit_h_min -24
_diffrn_reflns_limit_k_max 25
_diffrn_reflns_limit_k_min -25
_diffrn_reflns_limit_l_max 26
_diffrn_reflns_limit_l_min -26
_diffrn_reflns_number 63630
_diffrn_reflns_theta_full 25.00
_diffrn_reflns_theta_max 25.00
_diffrn_reflns_theta_min 1.84
_diffrn_standards_decay_% 0
_diffrn_standards_number 100
_exptl_absorpt_coefficient_mu 0.507
_exptl_absorpt_correction_T_max 1.000000
_exptl_absorpt_correction_T_min 0.863733
_exptl_absorpt_correction_type empirical
_exptl_crystal_colour block
_exptl_crystal_density_diffrn 1.544
_exptl_crystal_density_method 'not measured'
_exptl_crystal_description pale-yellow
_exptl_crystal_F_000 3724
_exptl_crystal_size_max 0.22
_exptl_crystal_size_mid 0.18
_exptl_crystal_size_min 0.12
_refine_diff_density_max 2.440
_refine_diff_density_min -1.217
_refine_diff_density_rms 0.156
_refine_ls_extinction_method none
_refine_ls_goodness_of_fit_ref 1.018
_refine_ls_hydrogen_treatment constr
_refine_ls_matrix_type full
_refine_ls_number_parameters 2080
_refine_ls_number_reflns 27687
_refine_ls_number_restraints 167
_refine_ls_restrained_S_all 1.023
_refine_ls_R_factor_all 0.1040
_refine_ls_R_factor_gt 0.0797
_refine_ls_shift/su_max 0.136
_refine_ls_shift/su_mean 0.002
_refine_ls_structure_factor_coef Fsqd
_refine_ls_weighting_details 'calc w=1/[\s^2^(Fo^2^)+(0.1474P)^2^+32.9059P] where P=(Fo^2^+2Fc^2^)/3'
_refine_ls_weighting_scheme calc
_refine_ls_wR_factor_gt 0.2219
_refine_ls_wR_factor_ref 0.2481
_reflns_number_gt 20306
_reflns_number_total 27687
_reflns_threshold_expression >2sigma(I)
_cod_data_source_file b703456c.txt
_cod_data_source_block '[Pd(BIPYMO)4][OTf]2'
_cod_original_sg_symbol_H-M P-1
_cod_database_code 7005598

loop_
_symmetry_equiv_pos_as_xyz
'x, y, z'
'-x, -y, -z'

loop_
_atom_site_label
_atom_site_type_symbol
_atom_site_fract_x
_atom_site_fract_y
_atom_site_fract_z
_atom_site_U_iso_or_equiv
_atom_site_adp_type
_atom_site_occupancy
_atom_site_symmetry_multiplicity
_atom_site_calc_flag
_atom_site_refinement_flags
_atom_site_disorder_assembly
_atom_site_disorder_group
Pd1 Pd -0.68698(2) 0.25377(2) 0.39340(3) 0.02379(14) Uani 1 1 d . . .
O1 O -1.1094(3) -0.1321(3) 0.6765(3) 0.0436(13) Uani 1 1 d . . .
O2 O -0.2796(2) 0.6539(2) 0.1296(3) 0.0357(11) Uani 1 1 d . . .
O3 O -0.3028(3) -0.1094(3) 0.3899(3) 0.0489(14) Uani 1 1 d . . .
O4 O -1.0679(3) 0.6192(3) 0.3918(3) 0.0492(14) Uani 1 1 d . . .
N1 N -0.7676(3) 0.1771(3) 0.4484(3) 0.0240(11) Uani 1 1 d . . .
N2 N -1.0578(3) -0.0823(3) 0.6430(3) 0.0351(13) Uani 1 1 d . . .
N3 N -0.6072(3) 0.3321(3) 0.3388(3) 0.0257(11) Uani 1 1 d . . .
N4 N -0.3297(3) 0.6032(3) 0.1623(3) 0.0289(12) Uani 1 1 d . . .
N5 N -0.6136(3) 0.1809(3) 0.3969(3) 0.0266(11) Uani 1 1 d . . .
N6 N -0.3517(3) -0.0651(3) 0.3929(3) 0.0377(14) Uani 1 1 d . . .
N7 N -0.7617(3) 0.3253(3) 0.3923(3) 0.0240(11) Uani 1 1 d . . .
N8 N -1.0214(3) 0.5715(3) 0.3923(3) 0.0374(14) Uani 1 1 d . . .
C1 C -0.7792(3) 0.1264(3) 0.5157(3) 0.0281(14) Uani 1 1 d . . .
H1A H -0.7472 0.1256 0.5363 0.034 Uiso 1 1 calc R . .
C2 C -0.8360(3) 0.0754(3) 0.5564(3) 0.0292(14) Uani 1 1 d . . .
H2A H -0.8427 0.0399 0.6041 0.035 Uiso 1 1 calc R . .
C3 C -0.8843(3) 0.0760(3) 0.5267(3) 0.0288(14) Uani 1 1 d . . .
C4 C -0.8706(4) 0.1289(3) 0.4565(4) 0.0324(15) Uani 1 1 d . . .
H4A H -0.9017 0.1313 0.4343 0.039 Uiso 1 1 calc R . .
C5 C -0.8123(3) 0.1779(3) 0.4185(4) 0.0280(13) Uani 1 1 d . . .
H5A H -0.8033 0.2132 0.3701 0.034 Uiso 1 1 calc R . .
C6 C -0.9448(3) 0.0219(3) 0.5683(3) 0.0297(14) Uani 1 1 d . . .
C7 C -0.9412(4) -0.0465(4) 0.6171(4) 0.0380(16) Uani 1 1 d . . .
H7A H -0.8990 -0.0583 0.6256 0.046 Uiso 1 1 calc R . .
C8 C -0.9962(4) -0.0966(4) 0.6528(4) 0.0392(17) Uani 1 1 d . . .
H8A H -0.9917 -0.1430 0.6854 0.047 Uiso 1 1 calc R . .
C9 C -1.0640(4) -0.0149(4) 0.5974(4) 0.0365(16) Uani 1 1 d . . .
H9A H -1.1076 -0.0038 0.5917 0.044 Uiso 1 1 calc R . .
C10 C -1.0099(4) 0.0363(4) 0.5604(4) 0.0331(15) Uani 1 1 d . . .
H10A H -1.0157 0.0825 0.5286 0.040 Uiso 1 1 calc R . .
C11 C -0.6133(3) 0.3822(3) 0.3609(4) 0.0308(14) Uani 1 1 d . . .
H11A H -0.6563 0.3807 0.4017 0.037 Uiso 1 1 calc R . .
C12 C -0.5606(3) 0.4353(3) 0.3278(4) 0.0317(15) Uani 1 1 d . . .
H12A H -0.5683 0.4703 0.3450 0.038 Uiso 1 1 calc R . .
C13 C -0.4952(3) 0.4386(3) 0.2686(3) 0.0279(14) Uani 1 1 d . . .
C14 C -0.4894(3) 0.3858(3) 0.2456(4) 0.0301(14) Uani 1 1 d . . .
H14A H -0.4468 0.3854 0.2055 0.036 Uiso 1 1 calc R . .
C15 C -0.5451(3) 0.3350(3) 0.2810(3) 0.0277(13) Uani 1 1 d . . .
H15A H -0.5399 0.3001 0.2643 0.033 Uiso 1 1 calc R . .
C16 C -0.4372(3) 0.4947(3) 0.2319(3) 0.0282(14) Uani 1 1 d . . .
C17 C -0.4474(4) 0.5516(4) 0.2488(4) 0.0382(16) Uani 1 1 d . . .
H17A H -0.4925 0.5536 0.2854 0.046 Uiso 1 1 calc R . .
C18 C -0.3946(4) 0.6047(4) 0.2142(4) 0.0357(16) Uani 1 1 d . . .
H18A H -0.4035 0.6430 0.2267 0.043 Uiso 1 1 calc R . .
C19 C -0.3177(4) 0.5490(4) 0.1450(4) 0.0371(16) Uani 1 1 d . . .
H19A H -0.2719 0.5479 0.1086 0.044 Uiso 1 1 calc R . .
C20 C -0.3702(4) 0.4949(4) 0.1785(4) 0.0353(15) Uani 1 1 d . . .
H20A H -0.3602 0.4573 0.1649 0.042 Uiso 1 1 calc R . .
C21 C -0.5640(3) 0.1816(3) 0.4193(4) 0.0303(14) Uani 1 1 d . . .
H21A H -0.5646 0.2154 0.4363 0.036 Uiso 1 1 calc R . .
C22 C -0.5117(3) 0.1348(3) 0.4188(4) 0.0304(14) Uani 1 1 d . . .
H22A H -0.4760 0.1378 0.4338 0.036 Uiso 1 1 calc R . .
C23 C -0.5104(4) 0.0830(3) 0.3965(4) 0.0316(14) Uani 1 1 d . . .
C24 C -0.5643(4) 0.0825(4) 0.3748(4) 0.0383(16) Uani 1 1 d . . .
H24A H -0.5664 0.0481 0.3595 0.046 Uiso 1 1 calc R . .
C25 C -0.6136(4) 0.1311(4) 0.3752(4) 0.0362(16) Uani 1 1 d . . .
H25A H -0.6496 0.1300 0.3598 0.043 Uiso 1 1 calc R . .
C26 C -0.4556(4) 0.0312(3) 0.3961(4) 0.0314(14) Uani 1 1 d . . .
C27 C -0.3878(4) 0.0470(4) 0.3871(4) 0.0438(18) Uani 1 1 d . . .
H27A H -0.3765 0.0915 0.3822 0.053 Uiso 1 1 calc R . .
C28 C -0.3374(4) -0.0003(4) 0.3852(5) 0.0455(18) Uani 1 1 d . . .
H28A H -0.2911 0.0119 0.3784 0.055 Uiso 1 1 calc R . .
C29 C -0.4183(4) -0.0822(4) 0.4042(4) 0.0371(16) Uani 1 1 d . . .
H29A H -0.4298 -0.1279 0.4121 0.045 Uiso 1 1 calc R . .
C30 C -0.4698(4) -0.0341(4) 0.4046(4) 0.0355(15) Uani 1 1 d . . .
H30A H -0.5157 -0.0465 0.4107 0.043 Uiso 1 1 calc R . .
C31 C -0.8154(3) 0.3198(3) 0.4553(3) 0.0300(14) Uani 1 1 d . . .
H31A H -0.8174 0.2824 0.5004 0.036 Uiso 1 1 calc R . .
C32 C -0.8685(4) 0.3662(3) 0.4578(3) 0.0315(14) Uani 1 1 d . . .
H32A H -0.9068 0.3601 0.5037 0.038 Uiso 1 1 calc R . .
C33 C -0.8649(3) 0.4220(3) 0.3919(3) 0.0260(13) Uani 1 1 d . . .
C34 C -0.8084(3) 0.4273(3) 0.3265(3) 0.0290(14) Uani 1 1 d . . .
H34A H -0.8043 0.4645 0.2804 0.035 Uiso 1 1 calc R . .
C35 C -0.7581(3) 0.3780(3) 0.3288(3) 0.0276(13) Uani 1 1 d . . .
H35A H -0.7197 0.3818 0.2837 0.033 Uiso 1 1 calc R . .
C36 C -0.9200(4) 0.4736(4) 0.3922(3) 0.0308(14) Uani 1 1 d . . .
C37 C -0.9910(4) 0.4538(4) 0.4443(4) 0.0346(15) Uani 1 1 d . . .
H37A H -1.0051 0.4062 0.4809 0.041 Uiso 1 1 calc R . .
C38 C -1.0409(4) 0.5030(4) 0.4433(4) 0.0362(16) Uani 1 1 d . . .
H38A H -1.0897 0.4889 0.4787 0.043 Uiso 1 1 calc R . .
C39 C -0.9528(4) 0.5912(4) 0.3412(4) 0.0458(19) Uani 1 1 d . . .
H39A H -0.9396 0.6392 0.3054 0.055 Uiso 1 1 calc R . .
C40 C -0.9020(4) 0.5441(4) 0.3394(4) 0.0388(16) Uani 1 1 d . . .
H40A H -0.8540 0.5591 0.3022 0.047 Uiso 1 1 calc R . .
Pd2 Pd -0.83411(2) -0.66155(2) 0.74871(3) 0.02490(14) Uani 1 1 d . . .
O5 O -1.2289(3) -1.0679(2) 1.0014(3) 0.0474(13) Uani 1 1 d . . .
O6 O -0.4339(3) -0.2539(3) 0.4778(3) 0.0493(14) Uani 1 1 d . . .
O7 O -0.4473(4) -1.0188(4) 0.7322(4) 0.076(2) Uani 1 1 d . . .
O8 O -1.2092(2) -0.2876(2) 0.7512(2) 0.0352(11) Uani 1 1 d . . .
N9 N -0.9113(3) -0.7409(3) 0.7970(3) 0.0277(11) Uani 1 1 d . . .
N10 N -1.1776(3) -1.0174(3) 0.9669(3) 0.0353(13) Uani 1 1 d . . .
N11 N -0.7544(3) -0.5838(3) 0.6994(3) 0.0262(11) Uani 1 1 d . . .
N12 N -0.4832(3) -0.3077(3) 0.5139(3) 0.0382(14) Uani 1 1 d . . .
N13 N -0.7595(3) -0.7325(3) 0.7473(3) 0.0267(11) Uani 1 1 d . . .
N14 N -0.4965(4) -0.9731(4) 0.7361(4) 0.0538(19) Uani 1 1 d . . .
N15 N -0.9087(3) -0.5900(3) 0.7490(3) 0.0269(11) Uani 1 1 d . . .
N16 N -1.1626(3) -0.3340(3) 0.7511(3) 0.0288(12) Uani 1 1 d . . .
C41 C -0.9188(4) -0.7978(4) 0.8601(4) 0.0379(16) Uani 1 1 d . . .
H41A H -0.8891 -0.7995 0.8834 0.045 Uiso 1 1 calc R . .
C42 C -0.9678(4) -0.8531(4) 0.8915(4) 0.0399(17) Uani 1 1 d . . .
H42A H -0.9704 -0.8933 0.9352 0.048 Uiso 1 1 calc R . .
C43 C -1.0143(3) -0.8519(3) 0.8611(4) 0.0293(14) Uani 1 1 d . . .
C44 C -1.0057(3) -0.7925(3) 0.7953(4) 0.0304(14) Uani 1 1 d . . .
H44A H -1.0357 -0.7890 0.7716 0.036 Uiso 1 1 calc R . .
C45 C -0.9532(3) -0.7388(3) 0.7650(4) 0.0308(14) Uani 1 1 d . . .
H45A H -0.9471 -0.6991 0.7196 0.037 Uiso 1 1 calc R . .
C46 C -1.0700(4) -0.9098(3) 0.8965(4) 0.0320(14) Uani 1 1 d . . .
C47 C -1.0606(4) -0.9790(4) 0.9379(4) 0.0366(16) Uani 1 1 d . . .
H47A H -1.0163 -0.9900 0.9422 0.044 Uiso 1 1 calc R . .
C48 C -1.1141(4) -1.0318(4) 0.9727(4) 0.0385(17) Uani 1 1 d . . .
H48A H -1.1068 -1.0789 1.0011 0.046 Uiso 1 1 calc R . .
C49 C -1.1870(4) -0.9517(4) 0.9243(5) 0.0431(18) Uani 1 1 d . . .
H49A H -1.2307 -0.9425 0.9183 0.052 Uiso 1 1 calc R . .
C50 C -1.1350(4) -0.8982(4) 0.8895(4) 0.0414(17) Uani 1 1 d . . .
H50A H -1.1430 -0.8520 0.8598 0.050 Uiso 1 1 calc R . .
C51 C -0.7593(3) -0.5386(3) 0.7274(3) 0.0289(14) Uani 1 1 d . . .
H51A H -0.7999 -0.5443 0.7719 0.035 Uiso 1 1 calc R . .
C52 C -0.7070(3) -0.4840(3) 0.6934(3) 0.0297(14) Uani 1 1 d . . .
H52A H -0.7128 -0.4517 0.7135 0.036 Uiso 1 1 calc R . .
C53 C -0.6450(3) -0.4759(3) 0.6289(3) 0.0282(14) Uani 1 1 d . . .
C54 C -0.6409(4) -0.5247(4) 0.6034(4) 0.0370(16) Uani 1 1 d . . .
H54A H -0.5996 -0.5223 0.5608 0.044 Uiso 1 1 calc R . .
C55 C -0.6954(4) -0.5766(4) 0.6385(4) 0.0356(16) Uani 1 1 d . . .
H55A H -0.6911 -0.6090 0.6188 0.043 Uiso 1 1 calc R . .
C56 C -0.5885(4) -0.4182(3) 0.5905(4) 0.0315(14) Uani 1 1 d . . .
C57 C -0.6055(4) -0.3527(4) 0.5889(5) 0.0444(18) Uani 1 1 d . . .
H57A H -0.6540 -0.3457 0.6150 0.053 Uiso 1 1 calc R . .
C58 C -0.5529(4) -0.2977(4) 0.5499(5) 0.0447(19) Uani 1 1 d . . .
H58A H -0.5655 -0.2526 0.5482 0.054 Uiso 1 1 calc R . .
C59 C -0.4659(4) -0.3711(4) 0.5173(4) 0.0360(16) Uani 1 1 d . . .
H59A H -0.4167 -0.3779 0.4932 0.043 Uiso 1 1 calc R . .
C60 C -0.5164(3) -0.4265(4) 0.5540(4) 0.0338(15) Uani 1 1 d . . .
H60A H -0.5023 -0.4709 0.5548 0.041 Uiso 1 1 calc R . .
C61 C -0.7120(4) -0.7351(3) 0.7738(4) 0.0319(15) Uani 1 1 d . . .
H61A H -0.7145 -0.7040 0.7944 0.038 Uiso 1 1 calc R . .
C62 C -0.6599(4) -0.7814(4) 0.7722(4) 0.0344(15) Uani 1 1 d . . .
H62A H -0.6255 -0.7810 0.7897 0.041 Uiso 1 1 calc R . .
C63 C -0.6572(4) -0.8293(3) 0.7445(4) 0.0316(14) Uani 1 1 d . . .
C64 C -0.7087(4) -0.8279(4) 0.7200(4) 0.0344(15) Uani 1 1 d . . .
H64A H -0.7096 -0.8608 0.7026 0.041 Uiso 1 1 calc R . .
C65 C -0.7586(4) -0.7785(3) 0.7209(4) 0.0320(15) Uani 1 1 d . . .
H65A H -0.7930 -0.7768 0.7025 0.038 Uiso 1 1 calc R . .
C66 C -0.6022(4) -0.8807(4) 0.7430(4) 0.0360(16) Uani 1 1 d . . .
C67 C -0.5295(4) -0.8586(5) 0.7141(5) 0.050(2) Uani 1 1 d . . .
H67A H -0.5160 -0.8103 0.6968 0.060 Uiso 1 1 calc R . .
C68 C -0.4779(5) -0.9044(5) 0.7103(5) 0.058(2) Uani 1 1 d . . .
H68A H -0.4286 -0.8882 0.6895 0.070 Uiso 1 1 calc R . .
C69 C -0.5665(5) -0.9971(4) 0.7663(5) 0.052(2) Uani 1 1 d . . .
H69A H -0.5788 -1.0459 0.7853 0.063 Uiso 1 1 calc R . .
C70 C -0.6199(5) -0.9516(4) 0.7698(4) 0.0426(18) Uani 1 1 d . . .
H70A H -0.6688 -0.9687 0.7905 0.051 Uiso 1 1 calc R . .
C71 C -0.9712(3) -0.6026(3) 0.8094(3) 0.0286(14) Uani 1 1 d . . .
H71A H -0.9807 -0.6465 0.8520 0.034 Uiso 1 1 calc R . .
C72 C -1.0216(4) -0.5540(3) 0.8113(4) 0.0319(15) Uani 1 1 d . . .
H72A H -1.0652 -0.5650 0.8549 0.038 Uiso 1 1 calc R . .
C73 C -1.0096(3) -0.4890(3) 0.7506(3) 0.0259(13) Uani 1 1 d . . .
C74 C -0.9444(3) -0.4772(3) 0.6885(3) 0.0299(14) Uani 1 1 d . . .
H74A H -0.9331 -0.4336 0.6451 0.036 Uiso 1 1 calc R . .
C75 C -0.8972(3) -0.5279(3) 0.6900(3) 0.0304(14) Uani 1 1 d . . .
H75A H -0.8537 -0.5186 0.6467 0.037 Uiso 1 1 calc R . .
C76 C -1.0625(3) -0.4349(3) 0.7509(3) 0.0274(13) Uani 1 1 d . . .
C77 C -1.1315(3) -0.4505(4) 0.8094(4) 0.0324(15) Uani 1 1 d . . .
H77A H -1.1448 -0.4962 0.8500 0.039 Uiso 1 1 calc R . .
C78 C -1.1795(4) -0.4004(3) 0.8083(4) 0.0326(15) Uani 1 1 d . . .
H78A H -1.2260 -0.4120 0.8484 0.039 Uiso 1 1 calc R . .
C79 C -1.0961(4) -0.3180(4) 0.6948(4) 0.0344(15) Uani 1 1 d . . .
H79A H -1.0834 -0.2720 0.6548 0.041 Uiso 1 1 calc R . .
C80 C -1.0469(3) -0.3669(3) 0.6944(4) 0.0325(15) Uani 1 1 d . . .
H80A H -1.0005 -0.3539 0.6541 0.039 Uiso 1 1 calc R . .
Pd3 Pd 0.25025(2) 0.18823(2) 0.10291(2) 0.02307(14) Uani 1 1 d . . .
O9 O -0.1575(2) -0.2139(2) 0.3713(3) 0.0353(11) Uani 1 1 d . . .
O10 O 0.6374(3) 0.6067(2) -0.1745(2) 0.0387(12) Uani 1 1 d . . .
O11 O -0.1251(3) 0.5579(3) 0.1151(3) 0.0461(13) Uani 1 1 d . . .
O12 O 0.6227(3) -0.1867(3) 0.0960(3) 0.0438(12) Uani 1 1 d . . .
N17 N 0.1707(3) 0.1088(3) 0.1579(3) 0.0253(11) Uani 1 1 d . . .
N18 N -0.1063(3) -0.1636(3) 0.3376(3) 0.0291(12) Uani 1 1 d . . .
N19 N 0.3269(3) 0.2691(3) 0.0477(3) 0.0226(10) Uani 1 1 d . . .
N20 N 0.5880(3) 0.5553(3) -0.1415(3) 0.0310(12) Uani 1 1 d . . .
N21 N 0.1753(3) 0.2593(3) 0.1055(3) 0.0233(11) Uani 1 1 d . . .
N22 N -0.0779(3) 0.5116(3) 0.1127(3) 0.0361(13) Uani 1 1 d . . .
N23 N 0.3271(3) 0.1185(3) 0.0993(3) 0.0260(11) Uani 1 1 d . . .
N24 N 0.5774(3) -0.1389(3) 0.0985(3) 0.0339(13) Uani 1 1 d . . .
C81 C 0.1699(3) 0.0477(3) 0.2142(3) 0.0299(14) Uani 1 1 d . . .
H81A H 0.2071 0.0417 0.2301 0.036 Uiso 1 1 calc R . .
C82 C 0.1178(3) -0.0065(3) 0.2497(3) 0.0277(13) Uani 1 1 d . . .
H82A H 0.1203 -0.0496 0.2884 0.033 Uiso 1 1 calc R . .
C83 C 0.0611(3) 0.0010(3) 0.2297(3) 0.0270(13) Uani 1 1 d . . .
C84 C 0.0623(3) 0.0651(3) 0.1716(3) 0.0294(14) Uani 1 1 d . . .
H84A H 0.0248 0.0731 0.1557 0.035 Uiso 1 1 calc R . .
C85 C 0.1166(3) 0.1164(3) 0.1373(3) 0.0280(13) Uani 1 1 d . . .
H85A H 0.1164 0.1593 0.0973 0.034 Uiso 1 1 calc R . .
C86 C 0.0031(3) -0.0560(3) 0.2667(3) 0.0265(13) Uani 1 1 d . . .
C87 C 0.0040(4) -0.1226(3) 0.3210(4) 0.0353(16) Uani 1 1 d . . .
H87A H 0.0432 -0.1321 0.3345 0.042 Uiso 1 1 calc R . .
C88 C -0.0500(4) -0.1746(4) 0.3551(4) 0.0371(16) Uani 1 1 d . . .
H88A H -0.0476 -0.2193 0.3918 0.044 Uiso 1 1 calc R . .
C89 C -0.1105(4) -0.0995(3) 0.2863(4) 0.0340(15) Uani 1 1 d . . .
H89A H -0.1511 -0.0911 0.2749 0.041 Uiso 1 1 calc R . .
C90 C -0.0570(4) -0.0467(3) 0.2507(4) 0.0331(15) Uani 1 1 d . . .
H90A H -0.0606 -0.0025 0.2141 0.040 Uiso 1 1 calc R . .
C91 C 0.3248(3) 0.3116(3) 0.0772(3) 0.0265(13) Uani 1 1 d . . .
H91A H 0.2889 0.3015 0.1255 0.032 Uiso 1 1 calc R . .
C92 C 0.3736(3) 0.3705(3) 0.0392(4) 0.0286(14) Uani 1 1 d . . .
H92A H 0.3696 0.4011 0.0608 0.034 Uiso 1 1 calc R . .
C93 C 0.4284(3) 0.3847(3) -0.0304(3) 0.0248(13) Uani 1 1 d . . .
C94 C 0.4302(3) 0.3377(3) -0.0591(3) 0.0292(14) Uani 1 1 d . . .
H94A H 0.4669 0.3447 -0.1061 0.035 Uiso 1 1 calc R . .
C95 C 0.3790(3) 0.2819(3) -0.0193(4) 0.0290(14) Uani 1 1 d . . .
H95A H 0.3805 0.2511 -0.0400 0.035 Uiso 1 1 calc R . .
C96 C 0.4826(3) 0.4442(3) -0.0702(3) 0.0275(13) Uani 1 1 d . . .
C97 C 0.4660(3) 0.5071(3) -0.0631(4) 0.0310(14) Uani 1 1 d . . .
H97A H 0.4182 0.5124 -0.0331 0.037 Uiso 1 1 calc R . .
C98 C 0.5196(4) 0.5613(3) -0.1001(3) 0.0304(14) Uani 1 1 d . . .
H98A H 0.5076 0.6042 -0.0960 0.037 Uiso 1 1 calc R . .
C99 C 0.6041(4) 0.4966(4) -0.1513(4) 0.0372(16) Uani 1 1 d . . .
H99A H 0.6518 0.4932 -0.1831 0.045 Uiso 1 1 calc R . .
C100 C 0.5527(4) 0.4415(4) -0.1159(4) 0.0367(16) Uani 1 1 d . . .
H10B H 0.5659 0.4002 -0.1231 0.044 Uiso 1 1 calc R . .
C101 C 0.1223(3) 0.2526(3) 0.1696(3) 0.0268(13) Uani 1 1 d . . .
H10C H 0.1200 0.2139 0.2142 0.032 Uiso 1 1 calc R . .
C102 C 0.0707(3) 0.3002(3) 0.1730(3) 0.0298(14) Uani 1 1 d . . .
H10D H 0.0326 0.2934 0.2193 0.036 Uiso 1 1 calc R . .
C103 C 0.0748(3) 0.3586(3) 0.1080(3) 0.0277(13) Uani 1 1 d . . .
C104 C 0.1312(3) 0.3646(3) 0.0419(3) 0.0301(14) Uani 1 1 d . . .
H10E H 0.1363 0.4035 -0.0036 0.036 Uiso 1 1 calc R . .
C105 C 0.1793(3) 0.3138(3) 0.0428(3) 0.0267(13) Uani 1 1 d . . .
H10F H 0.2167 0.3177 -0.0028 0.032 Uiso 1 1 calc R . .
C106 C 0.0216(4) 0.4116(3) 0.1099(3) 0.0298(14) Uani 1 1 d . . .
C107 C -0.0511(4) 0.3929(4) 0.1580(4) 0.0407(17) Uani 1 1 d . . .
H10G H -0.0672 0.3447 0.1912 0.049 Uiso 1 1 calc R . .
C108 C -0.0993(4) 0.4419(4) 0.1584(4) 0.0442(18) Uani 1 1 d . . .
H10H H -0.1488 0.4275 0.1909 0.053 Uiso 1 1 calc R . .
C109 C -0.0075(4) 0.5323(4) 0.0655(4) 0.0371(16) Uani 1 1 d . . .
H10I H 0.0075 0.5810 0.0340 0.044 Uiso 1 1 calc R . .
C110 C 0.0425(4) 0.4830(4) 0.0630(4) 0.0341(15) Uani 1 1 d . . .
H11B H 0.0916 0.4980 0.0290 0.041 Uiso 1 1 calc R . .
C111 C 0.3807(3) 0.1209(3) 0.1170(4) 0.0316(14) Uani 1 1 d . . .
H11C H 0.3836 0.1571 0.1297 0.038 Uiso 1 1 calc R . .
C112 C 0.4316(3) 0.0725(3) 0.1175(4) 0.0300(14) Uani 1 1 d . . .
H11D H 0.4698 0.0765 0.1290 0.036 Uiso 1 1 calc R . .
C113 C 0.4276(3) 0.0177(3) 0.1012(3) 0.0288(14) Uani 1 1 d . . .
C114 C 0.3707(3) 0.0165(3) 0.0829(4) 0.0293(14) Uani 1 1 d . . .
H11E H 0.3655 -0.0199 0.0714 0.035 Uiso 1 1 calc R . .
C115 C 0.3230(3) 0.0672(3) 0.0815(3) 0.0287(14) Uani 1 1 d . . .
H11F H 0.2858 0.0661 0.0675 0.034 Uiso 1 1 calc R . .
C116 C 0.4792(4) -0.0364(3) 0.1019(4) 0.0319(15) Uani 1 1 d . . .
C117 C 0.4610(4) -0.1015(4) 0.1104(4) 0.0388(16) Uani 1 1 d . . .
H11G H 0.4138 -0.1118 0.1179 0.047 Uiso 1 1 calc R . .
C118 C 0.5100(4) -0.1510(4) 0.1082(4) 0.0387(16) Uani 1 1 d . . .
H11H H 0.4963 -0.1949 0.1136 0.046 Uiso 1 1 calc R . .
C119 C 0.5962(4) -0.0761(4) 0.0909(4) 0.0344(15) Uani 1 1 d . . .
H11I H 0.6435 -0.0673 0.0842 0.041 Uiso 1 1 calc R . .
C120 C 0.5496(4) -0.0254(4) 0.0926(4) 0.0314(14) Uani 1 1 d . . .
H12B H 0.5645 0.0179 0.0876 0.038 Uiso 1 1 calc R . .
S1 S -0.43434(14) 0.35639(12) 0.60969(14) 0.0619(6) Uani 1 1 d . . .
O13 O -0.3692(7) 0.3996(6) 0.5520(6) 0.156(5) Uani 1 1 d . . .
O14 O -0.4897(7) 0.3995(6) 0.6197(6) 0.155(5) Uani 1 1 d . . .
O15 O -0.4403(7) 0.3030(5) 0.5939(6) 0.132(4) Uani 1 1 d . . .
C121 C -0.4168(8) 0.3177(6) 0.6877(7) 0.091(4) Uani 1 1 d . . .
F1 F -0.3667(10) 0.2799(10) 0.6851(9) 0.298(12) Uani 1 1 d . . .
F2 F -0.4783(7) 0.2821(7) 0.7456(6) 0.189(5) Uani 1 1 d . . .
F3 F -0.4087(6) 0.3616(6) 0.7111(6) 0.160(4) Uani 1 1 d . . .
S2 S -0.84580(14) -0.05859(14) 0.89252(14) 0.0673(7) Uani 1 1 d . . .
O16 O -0.8288(9) 0.0125(5) 0.8521(7) 0.172(6) Uani 1 1 d . . .
O17 O -0.8196(6) -0.0944(7) 0.9450(5) 0.141(5) Uani 1 1 d . . .
O18 O -0.9198(5) -0.0752(6) 0.9142(6) 0.136(4) Uani 1 1 d . . .
C122 C -0.8006(6) -0.0931(7) 0.8270(7) 0.084(3) Uani 1 1 d . . .
F4 F -0.8211(6) -0.0696(7) 0.7736(6) 0.159(4) Uani 1 1 d . . .
F5 F -0.7293(4) -0.0830(5) 0.7995(5) 0.130(3) Uani 1 1 d . . .
F6 F -0.8129(5) -0.1628(5) 0.8573(6) 0.147(4) Uani 1 1 d . . .
S3 S -0.45552(15) 0.22712(16) 0.0981(2) 0.0852(9) Uani 1 1 d U . .
O19 O -0.5041(11) 0.2270(13) 0.1656(8) 0.385(16) Uani 1 1 d DU . .
O20 O -0.4757(11) 0.2579(9) 0.0453(10) 0.257(9) Uani 1 1 d DU . .
O21 O -0.4308(6) 0.1600(5) 0.1091(8) 0.196(7) Uani 1 1 d DU . .
C123 C -0.3746(12) 0.2845(10) 0.0508(11) 0.177(7) Uani 1 1 d DU . .
F7 F -0.3329(10) 0.2721(8) -0.0093(8) 0.244(7) Uani 1 1 d DU . .
F8 F -0.3874(10) 0.3532(9) 0.0244(10) 0.277(9) Uani 1 1 d DU . .
F9 F -0.3385(5) 0.2657(6) 0.0923(6) 0.164(4) Uani 1 1 d DU . .
S4 S -0.2581(3) 0.2569(3) 0.2977(3) 0.1367(18) Uani 1 1 d . . .
O22 O -0.2019(9) 0.2112(9) 0.2884(9) 0.203(7) Uani 1 1 d . . .
O23 O -0.3303(8) 0.2169(7) 0.3659(8) 0.190(7) Uani 1 1 d . . .
O24 O -0.2400(6) 0.3231(7) 0.2903(9) 0.198(8) Uani 1 1 d . . .
C124 C -0.2937(12) 0.2738(10) 0.2358(13) 0.142(7) Uani 1 1 d . . .
F10 F -0.2315(8) 0.3090(10) 0.1646(7) 0.256(9) Uani 1 1 d . . .
F11 F -0.3136(7) 0.2170(9) 0.2375(8) 0.195(6) Uani 1 1 d . . .
F12 F -0.3392(7) 0.3167(9) 0.2371(7) 0.246(8) Uani 1 1 d . . .
B1 B -0.2635(5) 0.4573(5) 0.0030(5) 0.080(3) Uani 1 1 d DU . .
F13 F -0.2383(4) 0.5179(4) -0.0060(4) 0.122(3) Uani 1 1 d DU . .
F14 F -0.2954(4) 0.4795(4) -0.0472(4) 0.108(2) Uani 1 1 d DU . .
F15 F -0.2080(3) 0.4180(3) -0.0174(3) 0.098(2) Uani 1 1 d DU . .
F16 F -0.3143(3) 0.4191(3) 0.0731(3) 0.0719(15) Uani 1 1 d DU . .
B2 B -0.0514(6) -0.7498(6) 0.5235(6) 0.111(4) Uani 1 1 d DU . .
F17 F 0.0146(5) -0.7619(6) 0.4844(6) 0.309(10) Uani 1 1 d DU . .
F18 F -0.0491(7) -0.7195(5) 0.5676(6) 0.194(5) Uani 1 1 d DU . .
F19 F -0.0921(4) -0.8126(4) 0.5716(4) 0.111(2) Uani 1 1 d DU . .
F20 F -0.0820(4) -0.7054(4) 0.4779(3) 0.106(2) Uani 1 1 d DU . .
O1W O -0.2960(3) -0.2755(3) 0.4645(3) 0.0446(13) Uani 1 1 d . . .
O2W O -0.2153(3) -0.3804(3) 0.4268(3) 0.0548(14) Uani 1 1 d . . .
O3W O 0.2137(3) 0.2085(3) -0.0421(3) 0.0526(15) Uani 1 1 d . . .
O4W O -0.2613(3) -1.1404(3) 0.7424(3) 0.0584(15) Uani 1 1 d . . .
O5W O -0.3534(3) -1.2399(3) 0.7609(3) 0.0589(15) Uani 1 1 d . . .
O6W O -0.1078(3) 0.7036(3) 0.0732(4) 0.0594(16) Uani 1 1 d . . .
O7W O 0.2366(4) 0.5829(4) 0.1572(4) 0.0727(18) Uani 1 1 d . . .
O8W O -0.3225(4) -0.4763(4) 0.5496(4) 0.080(2) Uani 1 1 d . . .
O9W O -0.3021(4) -1.0082(4) 0.6867(5) 0.099(3) Uani 1 1 d . . .
O10W O -0.0115(5) 0.8131(6) -0.0509(5) 0.133(4) Uani 1 1 d . . .
O11W O 0.3304(5) 0.8611(5) 0.0775(6) 0.115(3) Uani 1 1 d . . .
O12W O 0.1060(5) 0.6693(4) -0.0127(6) 0.123(4) Uani 1 1 d . . .
O13W O 0.2543(6) 0.5484(5) 0.3540(6) 0.126(4) Uani 1 1 d . . .
O14W O 0.3174(5) 0.9076(5) -0.0511(6) 0.113(3) Uani 1 1 d . . .
O15W O 0.4163(5) -0.2538(5) 0.0950(6) 0.113(3) Uani 1 1 d . . .
O16W O 0.3085(5) 0.6379(6) 0.2038(6) 0.116(3) Uani 1 1 d . . .
O17W O -0.2234(6) 0.4048(5) 0.4605(5) 0.136(4) Uani 1 1 d . . .
O18W O 0.0989(5) 0.7535(5) 0.0514(5) 0.124(3) Uani 1 1 d . . .
O19W O 0.1436(6) 0.6873(6) 0.1626(6) 0.134(4) Uani 1 1 d . . .
O20W O -0.3737(6) 0.1275(6) 0.5177(7) 0.152(5) Uani 1 1 d . . .
O21W O -0.1696(6) 0.3862(7) 0.5629(8) 0.172(5) Uani 1 1 d . . .
O22W O -0.3297(6) 0.2086(6) 0.5638(6) 0.132(4) Uani 1 1 d . . .
O23W O -0.2175(12) -0.9504(7) 0.5363(7) 0.262(11) Uani 1 1 d . . .
O24W O -0.2867(11) -0.8818(8) 0.6960(10) 0.227(8) Uani 1 1 d . . .
O25W O -0.9369(8) -0.2439(15) 0.851(2) 0.47(3) Uani 1 1 d . . .
O26W O 0.2111(13) 0.7504(10) 0.2022(12) 0.279(11) Uani 1 1 d . . .
O27W O -0.2374(11) -0.9247(8) 0.4138(14) 0.280(12) Uani 1 1 d . . .
O28W O 0.2196(13) 0.8522(11) 0.2359(16) 0.308(14) Uani 1 1 d . . .
O29W O -0.9115(7) -0.2441(7) 0.6574(7) 0.178(6) Uani 1 1 d . . .
O30W O -0.1972(11) 0.3152(14) 0.3987(17) 0.332(16) Uani 1 1 d . . .

loop_
_atom_site_aniso_label
_atom_site_aniso_U_11
_atom_site_aniso_U_22
_atom_site_aniso_U_33
_atom_site_aniso_U_23
_atom_site_aniso_U_13
_atom_site_aniso_U_12
Pd1 0.0179(2) 0.0210(2) 0.0253(3) -0.00679(19) -0.00591(19) -0.00143(18)
O1 0.036(3) 0.047(3) 0.029(3) 0.001(2) -0.009(2) -0.027(2)
O2 0.030(2) 0.031(2) 0.033(3) -0.011(2) -0.001(2) -0.013(2)
O3 0.056(3) 0.055(3) 0.067(4) -0.043(3) -0.044(3) 0.036(3)
O4 0.045(3) 0.053(3) 0.035(3) -0.017(2) -0.013(2) 0.026(3)
N1 0.020(3) 0.024(3) 0.023(3) -0.009(2) -0.006(2) -0.001(2)
N2 0.033(3) 0.040(3) 0.026(3) -0.009(3) -0.009(2) -0.012(3)
N3 0.023(3) 0.024(3) 0.023(3) -0.007(2) -0.006(2) -0.002(2)
N4 0.028(3) 0.028(3) 0.022(3) -0.007(2) -0.005(2) -0.008(2)
N5 0.023(3) 0.025(3) 0.029(3) -0.010(2) -0.010(2) 0.002(2)
N6 0.046(4) 0.044(4) 0.037(3) -0.024(3) -0.028(3) 0.021(3)
N7 0.017(2) 0.023(3) 0.025(3) -0.006(2) -0.007(2) -0.001(2)
N8 0.036(3) 0.046(4) 0.029(3) -0.020(3) -0.014(3) 0.021(3)
C1 0.024(3) 0.028(3) 0.027(3) -0.010(3) -0.010(3) 0.002(3)
C2 0.029(3) 0.031(3) 0.024(3) -0.008(3) -0.012(3) -0.003(3)
C3 0.028(3) 0.027(3) 0.027(3) -0.012(3) -0.006(3) -0.002(3)
C4 0.030(3) 0.034(4) 0.030(3) -0.010(3) -0.012(3) -0.004(3)
C5 0.028(3) 0.023(3) 0.027(3) -0.006(3) -0.011(3) -0.001(3)
C6 0.026(3) 0.033(4) 0.026(3) -0.011(3) -0.008(3) -0.005(3)
C7 0.030(4) 0.032(4) 0.041(4) -0.006(3) -0.014(3) -0.007(3)
C8 0.044(4) 0.028(4) 0.038(4) -0.004(3) -0.020(3) -0.004(3)
C9 0.031(4) 0.046(4) 0.031(4) -0.014(3) -0.012(3) -0.005(3)
C10 0.030(4) 0.034(4) 0.025(3) -0.008(3) -0.006(3) -0.007(3)
C11 0.024(3) 0.031(3) 0.027(3) -0.010(3) -0.003(3) -0.002(3)
C12 0.025(3) 0.029(3) 0.028(3) -0.010(3) -0.001(3) -0.005(3)
C13 0.026(3) 0.029(3) 0.022(3) -0.006(3) -0.008(3) -0.004(3)
C14 0.026(3) 0.031(3) 0.028(3) -0.013(3) -0.006(3) 0.000(3)
C15 0.024(3) 0.029(3) 0.027(3) -0.012(3) -0.008(3) 0.001(3)
C16 0.028(3) 0.030(3) 0.019(3) -0.006(3) -0.007(3) -0.005(3)
C17 0.031(4) 0.043(4) 0.029(4) -0.019(3) 0.002(3) -0.004(3)
C18 0.030(4) 0.037(4) 0.038(4) -0.023(3) -0.004(3) -0.007(3)
C19 0.026(3) 0.037(4) 0.032(4) -0.014(3) 0.002(3) -0.004(3)
C20 0.032(4) 0.029(3) 0.030(4) -0.011(3) -0.002(3) -0.001(3)
C21 0.032(4) 0.027(3) 0.030(3) -0.012(3) -0.012(3) -0.002(3)
C22 0.028(3) 0.031(3) 0.033(4) -0.015(3) -0.014(3) 0.005(3)
C23 0.029(3) 0.032(3) 0.028(3) -0.010(3) -0.011(3) 0.005(3)
C24 0.043(4) 0.035(4) 0.048(4) -0.023(3) -0.025(4) 0.010(3)
C25 0.037(4) 0.034(4) 0.044(4) -0.018(3) -0.022(3) 0.005(3)
C26 0.028(3) 0.031(3) 0.032(4) -0.014(3) -0.012(3) 0.008(3)
C27 0.038(4) 0.039(4) 0.060(5) -0.026(4) -0.021(4) 0.007(3)
C28 0.039(4) 0.050(5) 0.062(5) -0.032(4) -0.029(4) 0.013(4)
C29 0.048(4) 0.037(4) 0.035(4) -0.022(3) -0.021(3) 0.010(3)
C30 0.037(4) 0.037(4) 0.032(4) -0.014(3) -0.016(3) 0.007(3)
C31 0.027(3) 0.030(3) 0.022(3) -0.008(3) -0.004(3) -0.001(3)
C32 0.029(3) 0.032(3) 0.023(3) -0.009(3) -0.005(3) 0.002(3)
C33 0.027(3) 0.027(3) 0.024(3) -0.010(3) -0.011(3) 0.001(3)
C34 0.029(3) 0.024(3) 0.023(3) -0.005(3) -0.008(3) 0.000(3)
C35 0.023(3) 0.025(3) 0.024(3) -0.008(3) -0.003(3) -0.004(2)
C36 0.031(4) 0.036(4) 0.023(3) -0.013(3) -0.010(3) 0.005(3)
C37 0.028(4) 0.044(4) 0.029(3) -0.016(3) -0.010(3) 0.006(3)
C38 0.029(4) 0.044(4) 0.031(4) -0.017(3) -0.010(3) 0.008(3)
C39 0.045(4) 0.036(4) 0.039(4) -0.013(3) -0.008(4) 0.012(3)
C40 0.027(4) 0.042(4) 0.035(4) -0.015(3) -0.005(3) 0.003(3)
Pd2 0.0203(2) 0.0225(2) 0.0249(3) -0.0079(2) -0.0053(2) -0.00251(18)
O5 0.037(3) 0.028(3) 0.075(4) -0.015(3) -0.027(3) -0.008(2)
O6 0.031(3) 0.039(3) 0.069(4) -0.027(3) -0.007(3) -0.012(2)
O7 0.093(5) 0.096(5) 0.091(5) -0.073(4) -0.067(4) 0.070(4)
O8 0.029(2) 0.033(3) 0.033(3) -0.012(2) -0.009(2) 0.008(2)
N9 0.022(3) 0.027(3) 0.025(3) -0.008(2) -0.006(2) -0.002(2)
N10 0.033(3) 0.024(3) 0.048(4) -0.013(3) -0.018(3) -0.004(2)
N11 0.023(3) 0.025(3) 0.027(3) -0.011(2) -0.008(2) 0.000(2)
N12 0.024(3) 0.037(3) 0.050(4) -0.020(3) -0.011(3) -0.003(2)
N13 0.026(3) 0.023(3) 0.026(3) -0.009(2) -0.007(2) -0.003(2)
N14 0.061(5) 0.076(5) 0.049(4) -0.042(4) -0.037(4) 0.038(4)
N15 0.024(3) 0.024(3) 0.024(3) -0.005(2) -0.007(2) -0.005(2)
N16 0.026(3) 0.027(3) 0.029(3) -0.010(2) -0.010(2) 0.003(2)
C41 0.042(4) 0.034(4) 0.033(4) -0.006(3) -0.019(3) -0.009(3)
C42 0.048(4) 0.029(4) 0.034(4) 0.001(3) -0.022(3) -0.012(3)
C43 0.021(3) 0.031(3) 0.035(4) -0.014(3) -0.011(3) -0.001(3)
C44 0.024(3) 0.031(3) 0.035(4) -0.012(3) -0.013(3) 0.003(3)
C45 0.028(3) 0.030(3) 0.031(3) -0.011(3) -0.013(3) 0.004(3)
C46 0.029(3) 0.033(4) 0.036(4) -0.016(3) -0.014(3) 0.003(3)
C47 0.034(4) 0.032(4) 0.044(4) -0.012(3) -0.021(3) 0.000(3)
C48 0.034(4) 0.026(3) 0.053(4) -0.009(3) -0.024(3) 0.001(3)
C49 0.027(4) 0.039(4) 0.064(5) -0.017(4) -0.026(4) 0.002(3)
C50 0.037(4) 0.032(4) 0.055(5) -0.012(3) -0.028(4) 0.005(3)
C51 0.022(3) 0.030(3) 0.026(3) -0.012(3) -0.003(3) -0.002(3)
C52 0.026(3) 0.032(3) 0.029(3) -0.019(3) -0.005(3) 0.002(3)
C53 0.027(3) 0.028(3) 0.024(3) -0.010(3) -0.008(3) 0.001(3)
C54 0.027(3) 0.044(4) 0.033(4) -0.021(3) 0.000(3) -0.004(3)
C55 0.031(4) 0.038(4) 0.032(4) -0.019(3) -0.004(3) -0.003(3)
C56 0.034(4) 0.027(3) 0.033(4) -0.012(3) -0.012(3) -0.003(3)
C57 0.029(4) 0.043(4) 0.059(5) -0.031(4) -0.007(3) -0.002(3)
C58 0.032(4) 0.033(4) 0.064(5) -0.028(4) -0.008(4) -0.003(3)
C59 0.024(3) 0.032(4) 0.045(4) -0.020(3) -0.004(3) -0.002(3)
C60 0.026(3) 0.033(4) 0.040(4) -0.021(3) -0.005(3) -0.002(3)
C61 0.034(4) 0.031(3) 0.036(4) -0.017(3) -0.016(3) -0.002(3)
C62 0.039(4) 0.036(4) 0.039(4) -0.019(3) -0.022(3) 0.005(3)
C63 0.032(4) 0.027(3) 0.034(4) -0.011(3) -0.015(3) 0.001(3)
C64 0.033(4) 0.033(4) 0.039(4) -0.021(3) -0.012(3) 0.002(3)
C65 0.033(4) 0.034(4) 0.033(4) -0.016(3) -0.014(3) -0.001(3)
C66 0.042(4) 0.045(4) 0.028(3) -0.016(3) -0.020(3) 0.003(3)
C67 0.045(5) 0.055(5) 0.051(5) -0.025(4) -0.021(4) 0.007(4)
C68 0.053(5) 0.064(6) 0.068(6) -0.037(5) -0.032(5) 0.024(4)
C69 0.081(7) 0.038(4) 0.044(5) -0.020(4) -0.034(5) 0.013(4)
C70 0.057(5) 0.036(4) 0.043(4) -0.021(3) -0.026(4) 0.014(4)
C71 0.024(3) 0.027(3) 0.022(3) -0.006(3) -0.003(3) -0.002(3)
C72 0.026(3) 0.034(4) 0.023(3) -0.008(3) -0.004(3) -0.003(3)
C73 0.020(3) 0.032(3) 0.025(3) -0.013(3) -0.008(3) 0.000(3)
C74 0.030(3) 0.028(3) 0.021(3) -0.005(3) -0.007(3) 0.001(3)
C75 0.025(3) 0.035(4) 0.020(3) -0.009(3) -0.003(3) -0.003(3)
C76 0.026(3) 0.031(3) 0.023(3) -0.009(3) -0.010(3) -0.003(3)
C77 0.028(3) 0.030(3) 0.025(3) -0.004(3) -0.006(3) -0.003(3)
C78 0.026(3) 0.034(4) 0.028(3) -0.011(3) -0.005(3) -0.001(3)
C79 0.035(4) 0.027(3) 0.027(3) -0.005(3) -0.008(3) -0.001(3)
C80 0.018(3) 0.035(4) 0.028(3) -0.008(3) -0.003(3) 0.002(3)
Pd3 0.0185(2) 0.0194(2) 0.0244(3) -0.00701(19) -0.00508(19) -0.00205(18)
O9 0.027(2) 0.030(2) 0.037(3) -0.005(2) -0.009(2) -0.0124(19)
O10 0.036(3) 0.036(3) 0.027(2) -0.011(2) 0.004(2) -0.022(2)
O11 0.049(3) 0.045(3) 0.036(3) -0.018(2) -0.016(2) 0.026(3)
O12 0.045(3) 0.051(3) 0.056(3) -0.036(3) -0.032(3) 0.026(3)
N17 0.022(3) 0.024(3) 0.024(3) -0.009(2) -0.005(2) -0.002(2)
N18 0.024(3) 0.030(3) 0.026(3) -0.009(2) -0.005(2) -0.007(2)
N19 0.021(3) 0.022(3) 0.024(3) -0.010(2) -0.009(2) 0.002(2)
N20 0.031(3) 0.030(3) 0.020(3) -0.007(2) -0.002(2) -0.009(2)
N21 0.018(2) 0.023(3) 0.025(3) -0.010(2) -0.005(2) -0.002(2)
N22 0.036(3) 0.040(3) 0.030(3) -0.017(3) -0.014(3) 0.014(3)
N23 0.022(3) 0.025(3) 0.024(3) -0.010(2) -0.003(2) -0.002(2)
N24 0.037(3) 0.039(3) 0.033(3) -0.022(3) -0.017(3) 0.013(3)
C81 0.026(3) 0.031(3) 0.029(3) -0.010(3) -0.011(3) 0.000(3)
C82 0.027(3) 0.025(3) 0.025(3) -0.007(3) -0.008(3) -0.002(3)
C83 0.021(3) 0.029(3) 0.025(3) -0.013(3) -0.003(3) -0.001(3)
C84 0.023(3) 0.028(3) 0.028(3) -0.007(3) -0.008(3) -0.001(3)
C85 0.028(3) 0.025(3) 0.025(3) -0.007(3) -0.010(3) 0.001(3)
C86 0.021(3) 0.027(3) 0.024(3) -0.008(3) -0.005(3) -0.006(2)
C87 0.029(4) 0.029(4) 0.036(4) -0.003(3) -0.015(3) -0.003(3)
C88 0.037(4) 0.027(3) 0.036(4) -0.003(3) -0.016(3) -0.005(3)
C89 0.027(3) 0.033(4) 0.036(4) -0.009(3) -0.013(3) -0.004(3)
C90 0.031(4) 0.025(3) 0.035(4) -0.006(3) -0.014(3) -0.001(3)
C91 0.021(3) 0.031(3) 0.022(3) -0.011(3) -0.004(3) -0.002(3)
C92 0.023(3) 0.029(3) 0.032(3) -0.017(3) -0.006(3) -0.004(3)
C93 0.023(3) 0.024(3) 0.024(3) -0.009(3) -0.007(3) -0.001(2)
C94 0.026(3) 0.032(3) 0.023(3) -0.013(3) -0.004(3) 0.002(3)
C95 0.028(3) 0.025(3) 0.034(4) -0.016(3) -0.011(3) 0.003(3)
C96 0.030(3) 0.028(3) 0.024(3) -0.010(3) -0.011(3) -0.002(3)
C97 0.024(3) 0.032(4) 0.030(3) -0.013(3) -0.006(3) -0.002(3)
C98 0.035(4) 0.025(3) 0.026(3) -0.012(3) -0.006(3) -0.001(3)
C99 0.026(3) 0.035(4) 0.036(4) -0.015(3) 0.000(3) -0.004(3)
C100 0.029(4) 0.032(4) 0.040(4) -0.018(3) -0.003(3) -0.003(3)
C101 0.023(3) 0.026(3) 0.024(3) -0.006(3) -0.008(3) -0.002(2)
C102 0.023(3) 0.033(3) 0.025(3) -0.010(3) -0.004(3) -0.002(3)
C103 0.024(3) 0.029(3) 0.028(3) -0.013(3) -0.008(3) -0.002(3)
C104 0.030(3) 0.026(3) 0.022(3) -0.004(3) -0.007(3) -0.003(3)
C105 0.027(3) 0.022(3) 0.025(3) -0.008(3) -0.007(3) -0.002(2)
C106 0.031(4) 0.030(3) 0.024(3) -0.009(3) -0.012(3) 0.004(3)
C107 0.035(4) 0.034(4) 0.038(4) -0.009(3) -0.010(3) 0.004(3)
C108 0.034(4) 0.038(4) 0.035(4) -0.003(3) -0.006(3) 0.005(3)
C109 0.044(4) 0.030(4) 0.031(4) -0.012(3) -0.013(3) 0.006(3)
C110 0.033(4) 0.033(4) 0.035(4) -0.017(3) -0.013(3) 0.005(3)
C111 0.030(3) 0.030(3) 0.035(4) -0.014(3) -0.013(3) -0.001(3)
C112 0.026(3) 0.033(4) 0.035(4) -0.018(3) -0.014(3) 0.006(3)
C113 0.028(3) 0.027(3) 0.024(3) -0.008(3) -0.009(3) 0.002(3)
C114 0.032(3) 0.025(3) 0.032(3) -0.014(3) -0.013(3) 0.002(3)
C115 0.021(3) 0.031(3) 0.030(3) -0.011(3) -0.009(3) -0.001(3)
C116 0.034(4) 0.027(3) 0.030(3) -0.012(3) -0.012(3) 0.006(3)
C117 0.036(4) 0.036(4) 0.051(4) -0.020(3) -0.025(4) 0.008(3)
C118 0.042(4) 0.033(4) 0.045(4) -0.017(3) -0.022(3) 0.006(3)
C119 0.033(4) 0.042(4) 0.032(4) -0.017(3) -0.016(3) 0.001(3)
C120 0.031(4) 0.035(4) 0.027(3) -0.016(3) -0.009(3) 0.003(3)
S1 0.0674(15) 0.0482(13) 0.0606(14) -0.0208(11) -0.0220(12) 0.0030(11)
O13 0.167(11) 0.130(9) 0.102(8) 0.013(6) -0.045(7) -0.068(8)
O14 0.226(13) 0.169(10) 0.143(9) -0.116(9) -0.120(10) 0.136(10)
O15 0.254(13) 0.081(6) 0.116(7) -0.061(6) -0.119(9) 0.061(7)
C121 0.127(11) 0.061(7) 0.064(7) -0.020(6) -0.023(7) -0.021(7)
F1 0.39(2) 0.44(2) 0.283(17) -0.272(18) -0.290(18) 0.36(2)
F2 0.199(12) 0.183(11) 0.109(8) -0.007(7) -0.041(8) -0.064(9)
F3 0.173(9) 0.223(11) 0.197(10) -0.149(10) -0.128(9) 0.070(8)
S2 0.0614(15) 0.0639(15) 0.0585(14) -0.0218(12) -0.0187(12) 0.0164(12)
O16 0.310(18) 0.067(6) 0.134(9) -0.033(6) -0.107(11) 0.030(9)
O17 0.128(8) 0.234(12) 0.100(7) -0.100(8) -0.079(6) 0.110(9)
O18 0.078(6) 0.161(10) 0.139(9) -0.080(8) -0.014(6) 0.036(6)
C122 0.065(7) 0.099(9) 0.067(7) -0.023(7) -0.022(6) 0.002(6)
F4 0.160(9) 0.245(12) 0.151(8) -0.138(9) -0.100(7) 0.094(9)
F5 0.067(5) 0.201(9) 0.114(6) -0.097(6) 0.003(4) -0.008(5)
F6 0.154(8) 0.108(7) 0.140(8) -0.071(6) -0.009(6) 0.004(6)
S3 0.0572(16) 0.0722(18) 0.112(2) -0.0318(17) -0.0328(16) 0.0010(13)
O19 0.261(19) 0.47(3) 0.152(11) -0.087(16) 0.032(12) 0.24(2)
O20 0.34(2) 0.261(17) 0.288(16) -0.148(15) -0.252(17) 0.204(17)
O21 0.089(7) 0.060(5) 0.342(18) -0.033(8) -0.068(9) 0.011(5)
C123 0.180(18) 0.218(16) 0.28(2) -0.186(18) -0.154(15) 0.092(15)
F7 0.307(19) 0.259(15) 0.210(13) -0.152(13) -0.108(13) 0.068(14)
F8 0.321(19) 0.244(16) 0.41(2) -0.211(16) -0.239(19) 0.164(15)
F9 0.111(7) 0.239(11) 0.199(10) -0.115(9) -0.091(7) 0.006(7)
S4 0.143(4) 0.165(4) 0.202(5) -0.144(4) -0.109(4) 0.083(4)
O22 0.236(16) 0.264(17) 0.239(16) -0.187(15) -0.170(14) 0.175(14)
O23 0.173(12) 0.139(10) 0.150(11) -0.070(9) 0.045(9) -0.050(9)
O24 0.108(8) 0.203(13) 0.276(16) -0.206(13) 0.047(9) -0.047(8)
C124 0.146(17) 0.117(14) 0.19(2) -0.073(14) -0.103(17) 0.071(13)
F10 0.206(13) 0.34(2) 0.101(8) -0.073(11) 0.003(9) 0.036(14)
F11 0.192(12) 0.253(15) 0.212(13) -0.159(13) -0.087(10) 0.018(11)
F12 0.196(12) 0.288(17) 0.193(12) -0.072(12) -0.105(10) 0.163(13)
B1 0.063(7) 0.072(7) 0.073(7) -0.030(6) -0.005(5) 0.006(5)
F13 0.129(6) 0.105(5) 0.111(6) -0.061(5) -0.007(5) -0.036(5)
F14 0.093(5) 0.128(6) 0.072(4) -0.029(4) -0.026(4) 0.011(4)
F15 0.093(4) 0.097(4) 0.057(3) -0.026(3) -0.009(3) 0.042(4)
F16 0.065(3) 0.083(4) 0.048(3) -0.028(3) -0.004(2) -0.012(3)
B2 0.089(9) 0.098(10) 0.072(9) 0.009(6) -0.021(6) 0.008(7)
F17 0.145(8) 0.248(13) 0.162(10) 0.067(8) 0.054(7) 0.117(8)
F18 0.275(13) 0.114(7) 0.215(11) -0.007(7) -0.179(10) -0.035(8)
F19 0.131(6) 0.090(5) 0.087(5) -0.011(4) -0.050(4) -0.007(4)
F20 0.095(5) 0.103(5) 0.069(4) -0.011(3) -0.027(4) 0.032(4)
O1W 0.030(3) 0.041(3) 0.038(3) -0.004(2) -0.004(2) -0.009(2)
O2W 0.056(4) 0.054(3) 0.054(3) -0.022(3) -0.022(3) -0.006(3)
O3W 0.038(3) 0.034(3) 0.049(3) -0.008(2) 0.002(2) -0.003(2)
O4W 0.045(3) 0.065(4) 0.058(4) -0.031(3) -0.016(3) 0.019(3)
O5W 0.065(4) 0.049(3) 0.056(4) -0.018(3) -0.028(3) 0.016(3)
O6W 0.063(4) 0.052(3) 0.074(4) -0.024(3) -0.040(3) 0.001(3)
O7W 0.074(5) 0.068(4) 0.065(4) -0.023(3) -0.026(4) 0.000(4)
O8W 0.077(5) 0.077(5) 0.069(5) -0.038(4) -0.007(4) -0.004(4)
O9W 0.079(5) 0.071(5) 0.086(5) -0.011(4) -0.013(4) 0.024(4)
O10W 0.105(7) 0.134(8) 0.106(7) 0.017(6) -0.065(6) -0.023(6)
O11W 0.118(7) 0.100(6) 0.196(10) -0.089(7) -0.112(8) 0.050(6)
O12W 0.094(6) 0.062(5) 0.155(9) -0.009(5) -0.042(6) -0.001(4)
O13W 0.149(9) 0.089(6) 0.163(10) -0.031(6) -0.102(8) -0.022(6)
O14W 0.107(7) 0.115(7) 0.123(8) -0.054(6) -0.052(6) 0.005(6)
O15W 0.128(8) 0.104(7) 0.169(9) -0.080(7) -0.105(7) 0.044(6)
O16W 0.098(7) 0.152(9) 0.121(8) -0.078(7) -0.045(6) 0.005(6)
O17W 0.154(10) 0.099(7) 0.091(7) -0.027(6) -0.007(6) -0.016(7)
O18W 0.110(7) 0.109(7) 0.100(7) -0.028(6) -0.025(6) 0.028(6)
O19W 0.116(8) 0.115(8) 0.129(8) -0.037(7) -0.043(7) 0.036(6)
O20W 0.092(7) 0.131(9) 0.198(12) -0.097(9) -0.001(7) -0.012(6)
O21W 0.108(9) 0.157(11) 0.208(14) -0.092(10) -0.012(9) -0.015(8)
O22W 0.124(8) 0.124(8) 0.148(9) -0.078(8) -0.037(7) 0.004(7)
O23W 0.40(3) 0.130(11) 0.095(9) -0.048(8) 0.015(12) 0.055(14)
O24W 0.32(2) 0.170(13) 0.223(17) -0.084(13) -0.125(17) -0.043(14)
O25W 0.117(11) 0.57(4) 0.96(7) -0.69(5) -0.04(2) -0.024(18)
O26W 0.43(3) 0.248(19) 0.31(2) -0.170(18) -0.29(2) 0.21(2)
O27W 0.32(2) 0.133(11) 0.54(4) -0.101(16) -0.35(3) 0.025(13)
O28W 0.34(3) 0.26(2) 0.57(4) -0.28(3) -0.34(3) 0.20(2)
O29W 0.145(10) 0.165(11) 0.122(9) -0.036(8) -0.005(8) 0.033(9)
O30W 0.25(2) 0.46(3) 0.63(5) -0.46(4) -0.29(3) 0.21(2)

loop_
_atom_type_symbol
_atom_type_description
_atom_type_scat_dispersion_real
_atom_type_scat_dispersion_imag
_atom_type_scat_source
C C 0.0033 0.0016 'International Tables Vol C Tables 4.2.6.8 and 6.1.1.4'
H H 0.0000 0.0000 'International Tables Vol C Tables 4.2.6.8 and 6.1.1.4'
B B 0.0013 0.0007 'International Tables Vol C Tables 4.2.6.8 and 6.1.1.4'
N N 0.0061 0.0033 'International Tables Vol C Tables 4.2.6.8 and 6.1.1.4'
O O 0.0106 0.0060 'International Tables Vol C Tables 4.2.6.8 and 6.1.1.4'
F F 0.0171 0.0103 'International Tables Vol C Tables 4.2.6.8 and 6.1.1.4'
Pd Pd -0.9988 1.0072 'International Tables Vol C Tables 4.2.6.8 and 6.1.1.4'
S S 0.1246 0.1234 'International Tables Vol C Tables 4.2.6.8 and 6.1.1.4'

loop_
_geom_angle_atom_site_label_1
_geom_angle_atom_site_label_2
_geom_angle_atom_site_label_3
_geom_angle
_geom_angle_site_symmetry_1
_geom_angle_site_symmetry_3
_geom_angle_publ_flag
N1 Pd1 N3 178.9(2) . . ?
N1 Pd1 N7 88.5(2) . . ?
N3 Pd1 N7 90.4(2) . . ?
N1 Pd1 N5 90.6(2) . . ?
N3 Pd1 N5 90.4(2) . . ?
N7 Pd1 N5 178.8(2) . . ?
C1 N1 C5 119.1(5) . . ?
C1 N1 Pd1 120.8(4) . . ?
C5 N1 Pd1 120.1(4) . . ?
O1 N2 C8 120.3(6) . . ?
O1 N2 C9 121.4(6) . . ?
C8 N2 C9 118.3(6) . . ?
C11 N3 C15 117.2(5) . . ?
C11 N3 Pd1 120.3(4) . . ?
C15 N3 Pd1 122.4(4) . . ?
O2 N4 C19 120.6(5) . . ?
O2 N4 C18 120.2(5) . . ?
C19 N4 C18 119.3(5) . . ?
C21 N5 C25 118.5(6) . . ?
C21 N5 Pd1 120.9(4) . . ?
C25 N5 Pd1 120.6(4) . . ?
O3 N6 C29 120.6(6) . . ?
O3 N6 C28 120.9(6) . . ?
C29 N6 C28 118.5(6) . . ?
C31 N7 C35 119.1(5) . . ?
C31 N7 Pd1 120.1(4) . . ?
C35 N7 Pd1 120.8(4) . . ?
O4 N8 C39 118.9(6) . . ?
O4 N8 C38 121.5(6) . . ?
C39 N8 C38 119.7(6) . . ?
N1 C1 C2 122.3(6) . . ?
C1 C2 C3 119.6(6) . . ?
C4 C3 C2 116.9(6) . . ?
C4 C3 C6 122.3(6) . . ?
C2 C3 C6 120.8(6) . . ?
C5 C4 C3 120.5(6) . . ?
N1 C5 C4 121.7(6) . . ?
C7 C6 C10 116.2(6) . . ?
C7 C6 C3 122.3(6) . . ?
C10 C6 C3 121.5(6) . . ?
C8 C7 C6 121.6(7) . . ?
C7 C8 N2 121.4(6) . . ?
C10 C9 N2 121.8(6) . . ?
C9 C10 C6 120.5(6) . . ?
N3 C11 C12 123.2(6) . . ?
C11 C12 C13 120.4(6) . . ?
C12 C13 C14 115.8(6) . . ?
C12 C13 C16 122.0(6) . . ?
C14 C13 C16 122.1(6) . . ?
C15 C14 C13 120.1(6) . . ?
N3 C15 C14 123.2(6) . . ?
C20 C16 C17 116.1(6) . . ?
C20 C16 C13 122.6(6) . . ?
C17 C16 C13 121.3(6) . . ?
C18 C17 C16 121.9(6) . . ?
N4 C18 C17 120.5(6) . . ?
N4 C19 C20 121.6(6) . . ?
C19 C20 C16 120.7(6) . . ?
N5 C21 C22 121.8(6) . . ?
C21 C22 C23 120.8(6) . . ?
C22 C23 C24 116.1(6) . . ?
C22 C23 C26 122.3(6) . . ?
C24 C23 C26 121.6(6) . . ?
C25 C24 C23 120.2(6) . . ?
N5 C25 C24 122.6(6) . . ?
C30 C26 C27 117.6(6) . . ?
C30 C26 C23 121.3(6) . . ?
C27 C26 C23 121.2(6) . . ?
C28 C27 C26 120.7(7) . . ?
C27 C28 N6 121.5(7) . . ?
N6 C29 C30 120.8(7) . . ?
C26 C30 C29 120.9(7) . . ?
N7 C31 C32 122.6(6) . . ?
C31 C32 C33 118.9(6) . . ?
C34 C33 C32 117.8(6) . . ?
C34 C33 C36 121.5(5) . . ?
C32 C33 C36 120.7(6) . . ?
C35 C34 C33 119.6(6) . . ?
N7 C35 C34 121.9(6) . . ?
C37 C36 C40 117.8(6) . . ?
C37 C36 C33 121.4(6) . . ?
C40 C36 C33 120.8(6) . . ?
C38 C37 C36 120.1(7) . . ?
N8 C38 C37 120.8(6) . . ?
N8 C39 C40 121.5(7) . . ?
C39 C40 C36 120.2(7) . . ?
N13 Pd2 N9 88.9(2) . . ?
N13 Pd2 N15 179.4(2) . . ?
N9 Pd2 N15 91.2(2) . . ?
N13 Pd2 N11 89.4(2) . . ?
N9 Pd2 N11 178.3(2) . . ?
N15 Pd2 N11 90.4(2) . . ?
C45 N9 C41 118.8(6) . . ?
C45 N9 Pd2 120.4(4) . . ?
C41 N9 Pd2 120.7(4) . . ?
O5 N10 C49 120.0(6) . . ?
O5 N10 C48 120.0(6) . . ?
C49 N10 C48 120.0(6) . . ?
C55 N11 C51 118.1(5) . . ?
C55 N11 Pd2 121.0(4) . . ?
C51 N11 Pd2 120.8(4) . . ?
O6 N12 C59 121.8(6) . . ?
O6 N12 C58 118.4(6) . . ?
C59 N12 C58 119.7(6) . . ?
C61 N13 C65 119.7(6) . . ?
C61 N13 Pd2 120.2(4) . . ?
C65 N13 Pd2 120.0(4) . . ?
O7 N14 C68 121.1(8) . . ?
O7 N14 C69 118.1(8) . . ?
C68 N14 C69 120.8(7) . . ?
C75 N15 C71 117.4(5) . . ?
C75 N15 Pd2 121.4(4) . . ?
C71 N15 Pd2 121.2(4) . . ?
O8 N16 C79 120.8(5) . . ?
O8 N16 C78 120.6(5) . . ?
C79 N16 C78 118.6(5) . . ?
N9 C41 C42 121.7(6) . . ?
C41 C42 C43 121.2(6) . . ?
C42 C43 C44 116.5(6) . . ?
C42 C43 C46 121.8(6) . . ?
C44 C43 C46 121.7(6) . . ?
C45 C44 C43 119.4(6) . . ?
N9 C45 C44 122.3(6) . . ?
C47 C46 C50 116.2(6) . . ?
C47 C46 C43 122.0(6) . . ?
C50 C46 C43 121.8(6) . . ?
C48 C47 C46 121.2(6) . . ?
N10 C48 C47 120.4(6) . . ?
N10 C49 C50 120.9(6) . . ?
C49 C50 C46 121.3(7) . . ?
N11 C51 C52 121.8(6) . . ?
C51 C52 C53 120.2(6) . . ?
C54 C53 C52 116.2(6) . . ?
C54 C53 C56 121.7(6) . . ?
C52 C53 C56 122.1(6) . . ?
C55 C54 C53 120.8(6) . . ?
N11 C55 C54 122.8(6) . . ?
C57 C56 C60 117.3(6) . . ?
C57 C56 C53 120.9(6) . . ?
C60 C56 C53 121.8(6) . . ?
C58 C57 C56 120.8(7) . . ?
N12 C58 C57 119.9(7) . . ?
N12 C59 C60 122.0(6) . . ?
C59 C60 C56 120.1(6) . . ?
N13 C61 C62 121.7(6) . . ?
C61 C62 C63 119.8(6) . . ?
C64 C63 C62 117.7(6) . . ?
C64 C63 C66 121.2(6) . . ?
C62 C63 C66 121.1(6) . . ?
C65 C64 C63 119.9(6) . . ?
N13 C65 C64 121.1(6) . . ?
C70 C66 C67 117.7(7) . . ?
C70 C66 C63 122.0(7) . . ?
C67 C66 C63 120.4(7) . . ?
C68 C67 C66 121.3(8) . . ?
N14 C68 C67 119.8(9) . . ?
N14 C69 C70 120.7(8) . . ?
C69 C70 C66 119.7(8) . . ?
N15 C71 C72 122.1(6) . . ?
C71 C72 C73 120.8(6) . . ?
C72 C73 C74 116.0(6) . . ?
C72 C73 C76 122.3(6) . . ?
C74 C73 C76 121.7(6) . . ?
C75 C74 C73 120.1(6) . . ?
N15 C75 C74 123.5(6) . . ?
C80 C76 C77 116.3(6) . . ?
C80 C76 C73 122.5(6) . . ?
C77 C76 C73 121.2(6) . . ?
C78 C77 C76 120.3(6) . . ?
C77 C78 N16 121.8(6) . . ?
N16 C79 C80 121.0(6) . . ?
C79 C80 C76 122.0(6) . . ?
N19 Pd3 N21 88.28(19) . . ?
N19 Pd3 N23 90.59(19) . . ?
N21 Pd3 N23 178.86(18) . . ?
N19 Pd3 N17 178.3(2) . . ?
N21 Pd3 N17 90.06(19) . . ?
N23 Pd3 N17 91.1(2) . . ?
C81 N17 C85 117.5(5) . . ?
C81 N17 Pd3 122.6(4) . . ?
C85 N17 Pd3 120.0(4) . . ?
O9 N18 C88 120.0(5) . . ?
O9 N18 C89 120.6(5) . . ?
C88 N18 C89 119.5(5) . . ?
C91 N19 C95 119.2(5) . . ?
C91 N19 Pd3 119.7(4) . . ?
C95 N19 Pd3 121.1(4) . . ?
O10 N20 C98 120.6(5) . . ?
O10 N20 C99 120.2(5) . . ?
C98 N20 C99 119.2(5) . . ?
C101 N21 C105 119.4(5) . . ?
C101 N21 Pd3 120.5(4) . . ?
C105 N21 Pd3 120.1(4) . . ?
O11 N22 C109 120.5(6) . . ?
O11 N22 C108 119.7(6) . . ?
C109 N22 C108 119.7(6) . . ?
C111 N23 C115 118.8(5) . . ?
C111 N23 Pd3 121.3(4) . . ?
C115 N23 Pd3 119.9(4) . . ?
O12 N24 C118 119.9(6) . . ?
O12 N24 C119 121.5(6) . . ?
C118 N24 C119 118.5(6) . . ?
N17 C81 C82 122.7(6) . . ?
C81 C82 C83 120.4(6) . . ?
C82 C83 C84 116.2(6) . . ?
C82 C83 C86 122.5(6) . . ?
C84 C83 C86 121.3(6) . . ?
C85 C84 C83 120.6(6) . . ?
N17 C85 C84 122.6(6) . . ?
C87 C86 C90 115.1(6) . . ?
C87 C86 C83 122.2(6) . . ?
C90 C86 C83 122.6(6) . . ?
C88 C87 C86 121.7(6) . . ?
N18 C88 C87 121.2(6) . . ?
N18 C89 C90 120.7(6) . . ?
C89 C90 C86 121.8(6) . . ?
N19 C91 C92 121.7(6) . . ?
C91 C92 C93 120.2(6) . . ?
C92 C93 C94 116.6(5) . . ?
C92 C93 C96 121.5(5) . . ?
C94 C93 C96 121.8(5) . . ?
C95 C94 C93 120.0(6) . . ?
N19 C95 C94 122.3(6) . . ?
C100 C96 C97 116.5(6) . . ?
C100 C96 C93 122.0(6) . . ?
C97 C96 C93 121.5(6) . . ?
C98 C97 C96 119.5(6) . . ?
N20 C98 C97 122.0(6) . . ?
N20 C99 C100 120.8(6) . . ?
C99 C100 C96 121.9(6) . . ?
N21 C101 C102 121.8(6) . . ?
C101 C102 C103 119.7(6) . . ?
C104 C103 C102 117.3(6) . . ?
C104 C103 C106 121.6(6) . . ?
C102 C103 C106 121.1(6) . . ?
C105 C104 C103 119.6(6) . . ?
N21 C105 C104 122.3(6) . . ?
C107 C106 C110 117.1(6) . . ?
C107 C106 C103 122.1(6) . . ?
C110 C106 C103 120.8(6) . . ?
C108 C107 C106 121.4(7) . . ?
C107 C108 N22 120.9(7) . . ?
N22 C109 C110 120.4(6) . . ?
C109 C110 C106 120.5(7) . . ?
N23 C111 C112 122.1(6) . . ?
C111 C112 C113 120.3(6) . . ?
C112 C113 C114 116.3(6) . . ?
C112 C113 C116 123.3(6) . . ?
C114 C113 C116 120.4(6) . . ?
C115 C114 C113 120.5(6) . . ?
N23 C115 C114 121.9(6) . . ?
C117 C116 C120 116.4(6) . . ?
C117 C116 C113 120.9(6) . . ?
C120 C116 C113 122.7(6) . . ?
C118 C117 C116 121.1(7) . . ?
N24 C118 C117 121.5(7) . . ?
C120 C119 N24 122.1(6) . . ?
C119 C120 C116 120.4(6) . . ?
O15 S1 O14 119.7(8) . . ?
O15 S1 O13 107.3(8) . . ?
O14 S1 O13 108.6(8) . . ?
O15 S1 C121 106.4(6) . . ?
O14 S1 C121 109.6(7) . . ?
O13 S1 C121 104.1(7) . . ?
F1 C121 F3 107.8(15) . . ?
F1 C121 F2 111.0(14) . . ?
F3 C121 F2 97.6(12) . . ?
F1 C121 S1 116.5(10) . . ?
F3 C121 S1 115.2(10) . . ?
F2 C121 S1 107.2(11) . . ?
O16 S2 O17 118.0(9) . . ?
O16 S2 O18 110.2(9) . . ?
O17 S2 O18 116.6(7) . . ?
O16 S2 C122 104.3(7) . . ?
O17 S2 C122 103.0(6) . . ?
O18 S2 C122 102.3(6) . . ?
F4 C122 F6 104.2(12) . . ?
F4 C122 F5 110.3(11) . . ?
F6 C122 F5 103.5(11) . . ?
F4 C122 S2 113.8(9) . . ?
F6 C122 S2 112.3(8) . . ?
F5 C122 S2 112.0(9) . . ?
O20 S3 O19 115.0(9) . . ?
O20 S3 O21 116.0(10) . . ?
O19 S3 O21 110.9(9) . . ?
O20 S3 C123 94.9(11) . . ?
O19 S3 C123 114.6(14) . . ?
O21 S3 C123 104.1(7) . . ?
F9 C123 F8 115.0(15) . . ?
F9 C123 F7 106.7(14) . . ?
F8 C123 F7 106.9(15) . . ?
F9 C123 S3 110.5(14) . . ?
F8 C123 S3 112.1(16) . . ?
F7 C123 S3 105.0(14) . . ?
O24 S4 O22 117.2(10) . . ?
O24 S4 O23 114.6(7) . . ?
O22 S4 O23 112.4(10) . . ?
O24 S4 C124 107.3(11) . . ?
O22 S4 C124 109.7(9) . . ?
O23 S4 C124 92.7(11) . . ?
F12 C124 F11 114(2) . . ?
F12 C124 F10 105.9(17) . . ?
F11 C124 F10 106.5(19) . . ?
F12 C124 S4 113.4(17) . . ?
F11 C124 S4 113.7(14) . . ?
F10 C124 S4 102.2(14) . . ?
F13 B1 F16 112.3(8) . . ?
F13 B1 F15 110.9(8) . . ?
F16 B1 F15 111.5(8) . . ?
F13 B1 F14 104.3(8) . . ?
F16 B1 F14 109.4(8) . . ?
F15 B1 F14 108.1(8) . . ?
F17 B2 F19 108.9(10) . . ?
F17 B2 F20 110.7(9) . . ?
F19 B2 F20 111.3(9) . . ?
F17 B2 F18 110.7(11) . . ?
F19 B2 F18 106.1(8) . . ?
F20 B2 F18 109.1(9) . . ?

loop_
_geom_bond_atom_site_label_1
_geom_bond_atom_site_label_2
_geom_bond_distance
_geom_bond_site_symmetry_2
_geom_bond_publ_flag
Pd1 N1 2.012(5) . ?
Pd1 N3 2.026(5) . ?
Pd1 N7 2.028(5) . ?
Pd1 N5 2.028(5) . ?
O1 N2 1.303(7) . ?
O2 N4 1.297(7) . ?
O3 N6 1.294(7) . ?
O4 N8 1.307(7) . ?
N1 C1 1.334(8) . ?
N1 C5 1.346(8) . ?
N2 C8 1.354(9) . ?
N2 C9 1.365(9) . ?
N3 C11 1.338(8) . ?
N3 C15 1.354(8) . ?
N4 C19 1.341(9) . ?
N4 C18 1.350(8) . ?
N5 C21 1.324(8) . ?
N5 C25 1.350(8) . ?
N6 C29 1.351(9) . ?
N6 C28 1.365(10) . ?
N7 C31 1.328(8) . ?
N7 C35 1.332(8) . ?
N8 C39 1.343(9) . ?
N8 C38 1.358(9) . ?
C1 C2 1.374(9) . ?
C2 C3 1.412(9) . ?
C3 C4 1.384(9) . ?
C3 C6 1.464(9) . ?
C4 C5 1.376(9) . ?
C6 C7 1.389(9) . ?
C6 C10 1.408(9) . ?
C7 C8 1.348(9) . ?
C9 C10 1.347(9) . ?
C11 C12 1.366(9) . ?
C12 C13 1.407(9) . ?
C13 C14 1.407(9) . ?
C13 C16 1.469(9) . ?
C14 C15 1.366(9) . ?
C16 C20 1.382(9) . ?
C16 C17 1.392(9) . ?
C17 C18 1.362(9) . ?
C19 C20 1.375(9) . ?
C21 C22 1.375(9) . ?
C22 C23 1.395(9) . ?
C23 C24 1.395(10) . ?
C23 C26 1.479(9) . ?
C24 C25 1.359(10) . ?
C26 C30 1.370(10) . ?
C26 C27 1.386(10) . ?
C27 C28 1.355(10) . ?
C29 C30 1.381(10) . ?
C31 C32 1.381(9) . ?
C32 C33 1.393(9) . ?
C33 C34 1.388(9) . ?
C33 C36 1.478(9) . ?
C34 C35 1.381(9) . ?
C36 C37 1.385(9) . ?
C36 C40 1.396(10) . ?
C37 C38 1.375(10) . ?
C39 C40 1.360(10) . ?
Pd2 N13 2.018(5) . ?
Pd2 N9 2.024(5) . ?
Pd2 N15 2.027(5) . ?
Pd2 N11 2.033(5) . ?
O5 N10 1.305(7) . ?
O6 N12 1.321(7) . ?
O7 N14 1.318(8) . ?
O8 N16 1.290(7) . ?
N9 C45 1.328(8) . ?
N9 C41 1.343(8) . ?
N10 C49 1.340(9) . ?
N10 C48 1.354(9) . ?
N11 C55 1.337(8) . ?
N11 C51 1.340(8) . ?
N12 C59 1.331(9) . ?
N12 C58 1.358(9) . ?
N13 C61 1.331(8) . ?
N13 C65 1.349(8) . ?
N14 C68 1.345(12) . ?
N14 C69 1.354(12) . ?
N15 C75 1.335(8) . ?
N15 C71 1.347(8) . ?
N16 C79 1.351(8) . ?
N16 C78 1.366(8) . ?
C41 C42 1.356(9) . ?
C42 C43 1.387(9) . ?
C43 C44 1.396(9) . ?
C43 C46 1.469(9) . ?
C44 C45 1.385(9) . ?
C46 C47 1.387(10) . ?
C46 C50 1.396(9) . ?
C47 C48 1.367(9) . ?
C49 C50 1.356(10) . ?
C51 C52 1.380(9) . ?
C52 C53 1.409(9) . ?
C53 C54 1.373(9) . ?
C53 C56 1.466(9) . ?
C54 C55 1.368(9) . ?
C56 C57 1.383(10) . ?
C56 C60 1.388(9) . ?
C57 C58 1.375(10) . ?
C59 C60 1.359(9) . ?
C61 C62 1.366(10) . ?
C62 C63 1.399(9) . ?
C63 C64 1.381(9) . ?
C63 C66 1.475(10) . ?
C64 C65 1.378(9) . ?
C66 C70 1.381(10) . ?
C66 C67 1.398(11) . ?
C67 C68 1.354(12) . ?
C69 C70 1.374(11) . ?
C71 C72 1.374(9) . ?
C72 C73 1.387(9) . ?
C73 C74 1.400(9) . ?
C73 C76 1.485(9) . ?
C74 C75 1.359(9) . ?
C76 C80 1.384(9) . ?
C76 C77 1.403(9) . ?
C77 C78 1.361(9) . ?
C79 C80 1.359(9) . ?
Pd3 N19 2.018(5) . ?
Pd3 N21 2.025(5) . ?
Pd3 N23 2.034(5) . ?
Pd3 N17 2.036(5) . ?
O9 N18 1.303(7) . ?
O10 N20 1.299(7) . ?
O11 N22 1.298(7) . ?
O12 N24 1.296(7) . ?
N17 C81 1.338(8) . ?
N17 C85 1.345(8) . ?
N18 C88 1.342(9) . ?
N18 C89 1.354(9) . ?
N19 C91 1.327(8) . ?
N19 C95 1.338(8) . ?
N20 C98 1.342(8) . ?
N20 C99 1.344(9) . ?
N21 C101 1.332(8) . ?
N21 C105 1.334(8) . ?
N22 C109 1.354(9) . ?
N22 C108 1.362(9) . ?
N23 C111 1.339(8) . ?
N23 C115 1.343(8) . ?
N24 C118 1.352(9) . ?
N24 C119 1.357(9) . ?
C81 C82 1.366(9) . ?
C82 C83 1.389(9) . ?
C83 C84 1.392(9) . ?
C83 C86 1.480(8) . ?
C84 C85 1.359(9) . ?
C86 C87 1.396(9) . ?
C86 C90 1.402(9) . ?
C87 C88 1.364(9) . ?
C89 C90 1.363(9) . ?
C91 C92 1.388(8) . ?
C92 C93 1.390(9) . ?
C93 C94 1.403(9) . ?
C93 C96 1.459(8) . ?
C94 C95 1.367(9) . ?
C96 C100 1.378(9) . ?
C96 C97 1.404(9) . ?
C97 C98 1.381(9) . ?
C99 C100 1.370(9) . ?
C101 C102 1.377(9) . ?
C102 C103 1.400(9) . ?
C103 C104 1.393(9) . ?
C103 C106 1.474(9) . ?
C104 C105 1.373(9) . ?
C106 C107 1.392(10) . ?
C106 C110 1.392(9) . ?
C107 C108 1.347(10) . ?
C109 C110 1.380(10) . ?
C111 C112 1.377(9) . ?
C112 C113 1.393(9) . ?
C113 C114 1.404(9) . ?
C113 C116 1.467(9) . ?
C114 C115 1.367(9) . ?
C116 C117 1.390(10) . ?
C116 C120 1.410(9) . ?
C117 C118 1.369(10) . ?
C119 C120 1.357(10) . ?
S1 O15 1.368(9) . ?
S1 O14 1.378(9) . ?
S1 O13 1.435(10) . ?
S1 C121 1.740(14) . ?
C121 F1 1.225(16) . ?
C121 F3 1.318(14) . ?
C121 F2 1.341(15) . ?
S2 O16 1.363(10) . ?
S2 O17 1.375(9) . ?
S2 O18 1.425(11) . ?
S2 C122 1.783(14) . ?
C122 F4 1.302(14) . ?
C122 F6 1.330(14) . ?
C122 F5 1.331(13) . ?
S3 O20 1.286(13) . ?
S3 O19 1.405(13) . ?
S3 O21 1.406(10) . ?
S3 C123 1.79(2) . ?
C123 F9 1.326(14) . ?
C123 F8 1.350(15) . ?
C123 F7 1.371(16) . ?
S4 O24 1.422(11) . ?
S4 O22 1.424(12) . ?
S4 O23 1.567(12) . ?
S4 C124 1.72(2) . ?
C124 F12 1.227(18) . ?
C124 F11 1.31(2) . ?
C124 F10 1.46(2) . ?
B1 F13 1.350(10) . ?
B1 F16 1.366(10) . ?
B1 F15 1.369(10) . ?
B1 F14 1.414(11) . ?
B2 F17 1.331(11) . ?
B2 F19 1.362(11) . ?
B2 F20 1.369(11) . ?
B2 F18 1.420(12) . ?
